data_9000849
loop_
_publ_author_name
'Mellini, M.'
'Merlino, S.'

_publ_section_title
;
 The crystal structure of cascandite, CaScSi3O8(OH)
;
_journal_name_full 'American Mineralogist'
_journal_page_first 604
_journal_page_last 609
_journal_volume 67
_journal_year 1982
_chemical_formula_sum 'Ca H2 O9 Sc Si3'
_chemical_name_mineral Cascandite
_space_group_IT_number 2
_symmetry_space_group_name_Hall '-P 1 (1/2*x+1/2*y,1/2*x-1/2*y,-z)'
_symmetry_space_group_name_H-M 'C -1'
_cell_angle_alpha 98.91
_cell_angle_beta 102.63
_cell_angle_gamma 84.17
_cell_formula_units_Z 4
_cell_length_a 9.791
_cell_length_b 10.420
_cell_length_c 7.076
_cell_volume 694.221
_database_code_amcsd 0000868
_exptl_crystal_density_diffrn 3.017
_cod_original_formula_sum 'Ca Sc Si3 O9 H2'
_cod_database_code 9000849

loop_
_space_group_symop_operation_xyz
x,y,z
1/2+x,1/2+y,z
-x,-y,-z
1/2-x,1/2-y,-z

loop_
_atom_site_aniso_label
_atom_site_aniso_U_11
_atom_site_aniso_U_22
_atom_site_aniso_U_33
_atom_site_aniso_U_12
_atom_site_aniso_U_13
_atom_site_aniso_U_23
Ca 0.01703 0.01282 0.00853 0.00149 0.00429 0.00356
Sc 0.00460 0.00694 0.00237 -0.00198 0.00000 0.00142
Si1 0.00874 0.01068 0.00640 -0.00050 0.00132 0.00285
Si2 0.00828 0.00962 0.00616 -0.00099 0.00099 0.00356
Si3 0.00920 0.00962 0.00664 -0.00297 0.00066 0.00214
O1 0.00874 0.01389 0.00995 -0.00198 0.00033 0.00356
O2 0.00828 0.01336 0.00948 -0.00149 0.00066 0.00285
O3 0.01104 0.02030 0.01114 -0.00297 0.00099 0.00463
O4 0.02117 0.01336 0.01232 0.00496 0.00528 0.00676
O5 0.01841 0.01175 0.01161 0.00099 0.00495 0.00107
O6 0.01196 0.01282 0.01019 -0.00446 -0.00066 0.00285
O7 0.01058 0.02030 0.00853 -0.00099 0.00198 0.00356
O8 0.01518 0.01442 0.01564 -0.00446 0.00165 0.00783
O-H9 0.01657 0.01549 0.00877 -0.00545 0.00297 0.00036

loop_
_atom_site_label
_atom_site_fract_x
_atom_site_fract_y
_atom_site_fract_z
_atom_site_type_symbol
_atom_site_attached_hydrogens
Ca 0.00270 0.66290 0.91280 Ca 0
Sc -0.00190 0.64210 0.40620 Sc 0
Si1 0.21630 0.04020 0.08860 Si 0
Si2 0.21020 0.06660 0.52290 Si 0
Si3 0.20550 0.83660 0.73990 Si 0
O1 0.11600 0.44900 0.87290 O 0
O2 0.11760 0.44620 0.42030 O 0
O3 0.12790 0.69300 0.24160 O 0
O4 0.12950 0.15680 -0.02620 O 0
O5 0.14790 0.20060 0.62910 O 0
O6 0.11130 0.71390 0.67360 O 0
O7 0.15710 0.05380 0.28710 O 0
O8 0.15070 0.94580 0.59400 O 0
O-H9 0.18150 0.89810 0.96010 O 1
H 0.13000 0.18000 0.86000 H 0

loop_
_cod_changelog_entry_id
_cod_changelog_entry_author
_cod_changelog_entry_date
_cod_changelog_entry_text
1
;cod-tools version 3.8.0
Id: cif_guess_AMCSD_atom_types 9574 2023-05-10 09:00:05Z saulius
;
2023-05-10T18:46:49+03:00
;Derived atom types and hydrogen counts
from atom names that follow the AMCSD naming convention
(Wat == water, O-H == hydroxyl).
;
2
;cod-tools version 3.10.1
Id: cif_fix_AMCSD_aniso_labels 10200 2024-08-01 14:09:44Z saulius
;
2024-08-02T12:19:51+03:00
;Changed the following '_atom_site_aniso_label' values:
'OH9' -> 'O-H9'
;

loop_
_cod_related_entry_id
_cod_related_entry_database
_cod_related_entry_code
1 AMCSD 0000868
